data_7704074
loop_
_publ_author_name
'Huang, Lijuan'
'Wang, Lei'
'Zhao, Yan'
'Huang, Ling'
'Bi, Jian'
'Zou, Guohong'
'Lin, Zhien'
'Gao, Daojiang'

_publ_section_title
;
 Two amino acid-templated metal phosphates: surfactant-thermal synthesis,
 water stability, and proton conduction.
;
_journal_issue 17
_journal_name_full 'Dalton transactions (Cambridge, England : 2003)'
_journal_page_first 5440
_journal_page_last 5444
_journal_paper_doi 10.1039/d0dt00966k
_journal_volume 49
_journal_year 2020
_chemical_formula_moiety '0.04(Ga96 O384 P96), F'
_chemical_formula_sum 'C5 H16 F Ga4 N O21 P4'
_chemical_formula_weight 847.95
_space_group_crystal_system cubic
_space_group_IT_number 226
_space_group_name_Hall '-F 4a 2 3'
_space_group_name_H-M_alt 'F m -3 c'
_atom_sites_solution_primary direct
_audit_creation_date 2019-12-26
_audit_creation_method
;
Olex2 1.2
(compiled 2018.05.29 svn.r3508 for OlexSys, GUI svn.r5506)
;
_audit_update_record
;
2020-03-11 deposited with the CCDC.	2020-04-14 downloaded from the CCDC.
;
_cell_angle_alpha 90
_cell_angle_beta 90
_cell_angle_gamma 90
_cell_formula_units_Z 24
_cell_length_a 24.02326(18)
_cell_length_b 24.02326(18)
_cell_length_c 24.02326(18)
_cell_measurement_reflns_used 1754
_cell_measurement_temperature 291.00(10)
_cell_measurement_theta_max 72.3330
_cell_measurement_theta_min 5.2000
_cell_volume 13864.23(18)
_computing_cell_refinement
;
CrysAlisPro, Agilent Technologies,
Version 1.171.37.35 (release 13-08-2014 CrysAlis171 .NET)
(compiled Aug 13 2014,18:06:01)
;
_computing_data_collection
;
CrysAlisPro, Agilent Technologies,
Version 1.171.37.35 (release 13-08-2014 CrysAlis171 .NET)
(compiled Aug 13 2014,18:06:01)
;
_computing_data_reduction
;
CrysAlisPro, Agilent Technologies,
Version 1.171.37.35 (release 13-08-2014 CrysAlis171 .NET)
(compiled Aug 13 2014,18:06:01)
;
_computing_molecular_graphics 'Olex2 (Dolomanov et al., 2009)'
_computing_publication_material 'Olex2 (Dolomanov et al., 2009)'
_computing_structure_refinement 'ShelXL (Sheldrick, 2015)'
_computing_structure_solution 'ShelXT (Sheldrick, 2015)'
_diffrn_ambient_environment air
_diffrn_ambient_temperature 291.00(10)
_diffrn_detector 'CCD plate'
_diffrn_detector_area_resol_mean 15.9595
_diffrn_detector_type EosS2
_diffrn_measured_fraction_theta_full 0.993
_diffrn_measured_fraction_theta_max 0.993
_diffrn_measurement_details
;
#__ type_ start__ end____ width___ exp.time_
  1 omega   23.00   90.00   1.0000    2.2100
omega____ theta____ kappa____ phi______ frames
    -       36.4171 -125.0000  -60.0000 67

#__ type_ start__ end____ width___ exp.time_
  2 omega  -31.00   53.00   1.0000    2.2100
omega____ theta____ kappa____ phi______ frames
    -       36.4171  -57.0000 -120.0000 84

#__ type_ start__ end____ width___ exp.time_
  3 omega   41.00   78.00   1.0000    8.8400
omega____ theta____ kappa____ phi______ frames
    -      108.0000  -30.0000 -120.0000 37

#__ type_ start__ end____ width___ exp.time_
  4 omega   92.00  150.00   1.0000    8.8400
omega____ theta____ kappa____ phi______ frames
    -      108.0000   45.0000  -90.0000 58
;
_diffrn_measurement_device 'four-circle diffractometer'
_diffrn_measurement_device_type 'New Gemini, Dual, Cu at zero, EosS2'
_diffrn_measurement_method '\w scans'
_diffrn_orient_matrix_UB_11 -0.0212228000
_diffrn_orient_matrix_UB_12 0.0476398000
_diffrn_orient_matrix_UB_13 0.0373158000
_diffrn_orient_matrix_UB_21 0.0000857000
_diffrn_orient_matrix_UB_22 -0.0394890000
_diffrn_orient_matrix_UB_23 0.0505154000
_diffrn_orient_matrix_UB_31 0.0605189000
_diffrn_orient_matrix_UB_32 0.0167609000
_diffrn_orient_matrix_UB_33 0.0130395000
_diffrn_radiation_monochromator graphite
_diffrn_radiation_probe x-ray
_diffrn_radiation_type CuK\a
_diffrn_radiation_wavelength 1.54184
_diffrn_reflns_av_R_equivalents 0.0501
_diffrn_reflns_av_unetI/netI 0.0260
_diffrn_reflns_Laue_measured_fraction_full 0.993
_diffrn_reflns_Laue_measured_fraction_max 0.993
_diffrn_reflns_limit_h_max 19
_diffrn_reflns_limit_h_min -19
_diffrn_reflns_limit_k_max 28
_diffrn_reflns_limit_k_min -25
_diffrn_reflns_limit_l_max 26
_diffrn_reflns_limit_l_min -19
_diffrn_reflns_number 3145
_diffrn_reflns_point_group_measured_fraction_full 0.993
_diffrn_reflns_point_group_measured_fraction_max 0.993
_diffrn_reflns_theta_full 66.771
_diffrn_reflns_theta_max 66.771
_diffrn_reflns_theta_min 5.208
_diffrn_source 'Enhance (Cu) X-ray Source'
_exptl_absorpt_coefficient_mu 8.966
_exptl_absorpt_correction_T_max 1.00000
_exptl_absorpt_correction_T_min 0.41260
_exptl_absorpt_correction_type multi-scan
_exptl_absorpt_process_details
;
CrysAlisPro, Agilent Technologies,
Version 1.171.37.35 (release 13-08-2014 CrysAlis171 .NET)
(compiled Aug 13 2014,18:06:01)
Empirical absorption correction using spherical harmonics,
 implemented in SCALE3 ABSPACK scaling algorithm.
;
_exptl_crystal_colour 'clear light yellow'
_exptl_crystal_colour_lustre clear
_exptl_crystal_colour_modifier light
_exptl_crystal_colour_primary yellow
_exptl_crystal_density_diffrn 2.437
_exptl_crystal_description block
_exptl_crystal_F_000 9936
_exptl_crystal_size_max 0.4
_exptl_crystal_size_mid 0.36
_exptl_crystal_size_min 0.28
_refine_diff_density_max 1.551
_refine_diff_density_min -1.152
_refine_diff_density_rms 0.211
_refine_ls_extinction_method none
_refine_ls_goodness_of_fit_ref 1.069
_refine_ls_hydrogen_treatment undef
_refine_ls_matrix_type full
_refine_ls_number_parameters 36
_refine_ls_number_reflns 565
_refine_ls_number_restraints 0
_refine_ls_restrained_S_all 1.069
_refine_ls_R_factor_all 0.0670
_refine_ls_R_factor_gt 0.0652
_refine_ls_shift/su_max 0.001
_refine_ls_shift/su_mean 0.000
_refine_ls_structure_factor_coef Fsqd
_refine_ls_weighting_details 'w=1/[\s^2^(Fo^2^)+(0.1313P)^2^+276.9458P] where P=(Fo^2^+2Fc^2^)/3'
_refine_ls_weighting_scheme calc
_refine_ls_wR_factor_gt 0.1827
_refine_ls_wR_factor_ref 0.1855
_reflns_Friedel_coverage 0.000
_reflns_number_gt 532
_reflns_number_total 565
_reflns_threshold_expression 'I > 2\s(I)'
_cod_data_source_file d0dt00966k2.cif
_cod_data_source_block h1-92-6
_cod_depositor_comments 'Adding full bibliography for 7704073--7704074.cif.'
_cod_original_cell_volume 13864.2(3)
_cod_original_sg_symbol_Hall '-F 4c 2 3'
_cod_database_code 7704074
_shelx_shelxl_version_number 2014/7
_shelx_space_group_comment
;
The symmetry employed for this shelxl refinement is uniquely defined
by the following loop, which should always be used as a source of
symmetry information in preference to the above space-group names.
They are only intended as comments.
;
_shelx_estimated_absorpt_t_max 0.188
_shelx_estimated_absorpt_t_min 0.124
_reflns_odcompleteness_completeness 99.12
_reflns_odcompleteness_iscentric 1
_reflns_odcompleteness_theta 66.97
_olex2_refinement_description
;
;
_olex2_date_sample_data_collection 2019-03-06
_olex2_submission_special_instructions 'No special instructions were received'

loop_
_space_group_symop_operation_xyz
'x, y, z'
'-x, -y, z'
'-x, y, -z'
'x, -y, -z'
'z, x, y'
'z, -x, -y'
'-z, -x, y'
'-z, x, -y'
'y, z, x'
'-y, z, -x'
'y, -z, -x'
'-y, -z, x'
'y+1/2, x+1/2, -z+1/2'
'-y+1/2, -x+1/2, -z+1/2'
'y+1/2, -x+1/2, z+1/2'
'-y+1/2, x+1/2, z+1/2'
'x+1/2, z+1/2, -y+1/2'
'-x+1/2, z+1/2, y+1/2'
'-x+1/2, -z+1/2, -y+1/2'
'x+1/2, -z+1/2, y+1/2'
'z+1/2, y+1/2, -x+1/2'
'z+1/2, -y+1/2, x+1/2'
'-z+1/2, y+1/2, x+1/2'
'-z+1/2, -y+1/2, -x+1/2'
'x, y+1/2, z+1/2'
'-x, -y+1/2, z+1/2'
'-x, y+1/2, -z+1/2'
'x, -y+1/2, -z+1/2'
'z, x+1/2, y+1/2'
'z, -x+1/2, -y+1/2'
'-z, -x+1/2, y+1/2'
'-z, x+1/2, -y+1/2'
'y, z+1/2, x+1/2'
'-y, z+1/2, -x+1/2'
'y, -z+1/2, -x+1/2'
'-y, -z+1/2, x+1/2'
'y+1/2, x+1, -z+1'
'-y+1/2, -x+1, -z+1'
'y+1/2, -x+1, z+1'
'-y+1/2, x+1, z+1'
'x+1/2, z+1, -y+1'
'-x+1/2, z+1, y+1'
'-x+1/2, -z+1, -y+1'
'x+1/2, -z+1, y+1'
'z+1/2, y+1, -x+1'
'z+1/2, -y+1, x+1'
'-z+1/2, y+1, x+1'
'-z+1/2, -y+1, -x+1'
'x+1/2, y, z+1/2'
'-x+1/2, -y, z+1/2'
'-x+1/2, y, -z+1/2'
'x+1/2, -y, -z+1/2'
'z+1/2, x, y+1/2'
'z+1/2, -x, -y+1/2'
'-z+1/2, -x, y+1/2'
'-z+1/2, x, -y+1/2'
'y+1/2, z, x+1/2'
'-y+1/2, z, -x+1/2'
'y+1/2, -z, -x+1/2'
'-y+1/2, -z, x+1/2'
'y+1, x+1/2, -z+1'
'-y+1, -x+1/2, -z+1'
'y+1, -x+1/2, z+1'
'-y+1, x+1/2, z+1'
'x+1, z+1/2, -y+1'
'-x+1, z+1/2, y+1'
'-x+1, -z+1/2, -y+1'
'x+1, -z+1/2, y+1'
'z+1, y+1/2, -x+1'
'z+1, -y+1/2, x+1'
'-z+1, y+1/2, x+1'
'-z+1, -y+1/2, -x+1'
'x+1/2, y+1/2, z'
'-x+1/2, -y+1/2, z'
'-x+1/2, y+1/2, -z'
'x+1/2, -y+1/2, -z'
'z+1/2, x+1/2, y'
'z+1/2, -x+1/2, -y'
'-z+1/2, -x+1/2, y'
'-z+1/2, x+1/2, -y'
'y+1/2, z+1/2, x'
'-y+1/2, z+1/2, -x'
'y+1/2, -z+1/2, -x'
'-y+1/2, -z+1/2, x'
'y+1, x+1, -z+1/2'
'-y+1, -x+1, -z+1/2'
'y+1, -x+1, z+1/2'
'-y+1, x+1, z+1/2'
'x+1, z+1, -y+1/2'
'-x+1, z+1, y+1/2'
'-x+1, -z+1, -y+1/2'
'x+1, -z+1, y+1/2'
'z+1, y+1, -x+1/2'
'z+1, -y+1, x+1/2'
'-z+1, y+1, x+1/2'
'-z+1, -y+1, -x+1/2'
'-x, -y, -z'
'x, y, -z'
'x, -y, z'
'-x, y, z'
'-z, -x, -y'
'-z, x, y'
'z, x, -y'
'z, -x, y'
'-y, -z, -x'
'y, -z, x'
'-y, z, x'
'y, z, -x'
'-y-1/2, -x-1/2, z-1/2'
'y-1/2, x-1/2, z-1/2'
'-y-1/2, x-1/2, -z-1/2'
'y-1/2, -x-1/2, -z-1/2'
'-x-1/2, -z-1/2, y-1/2'
'x-1/2, -z-1/2, -y-1/2'
'x-1/2, z-1/2, y-1/2'
'-x-1/2, z-1/2, -y-1/2'
'-z-1/2, -y-1/2, x-1/2'
'-z-1/2, y-1/2, -x-1/2'
'z-1/2, -y-1/2, -x-1/2'
'z-1/2, y-1/2, x-1/2'
'-x, -y+1/2, -z+1/2'
'x, y+1/2, -z+1/2'
'x, -y+1/2, z+1/2'
'-x, y+1/2, z+1/2'
'-z, -x+1/2, -y+1/2'
'-z, x+1/2, y+1/2'
'z, x+1/2, -y+1/2'
'z, -x+1/2, y+1/2'
'-y, -z+1/2, -x+1/2'
'y, -z+1/2, x+1/2'
'-y, z+1/2, x+1/2'
'y, z+1/2, -x+1/2'
'-y-1/2, -x, z'
'y-1/2, x, z'
'-y-1/2, x, -z'
'y-1/2, -x, -z'
'-x-1/2, -z, y'
'x-1/2, -z, -y'
'x-1/2, z, y'
'-x-1/2, z, -y'
'-z-1/2, -y, x'
'-z-1/2, y, -x'
'z-1/2, -y, -x'
'z-1/2, y, x'
'-x+1/2, -y, -z+1/2'
'x+1/2, y, -z+1/2'
'x+1/2, -y, z+1/2'
'-x+1/2, y, z+1/2'
'-z+1/2, -x, -y+1/2'
'-z+1/2, x, y+1/2'
'z+1/2, x, -y+1/2'
'z+1/2, -x, y+1/2'
'-y+1/2, -z, -x+1/2'
'y+1/2, -z, x+1/2'
'-y+1/2, z, x+1/2'
'y+1/2, z, -x+1/2'
'-y, -x-1/2, z'
'y, x-1/2, z'
'-y, x-1/2, -z'
'y, -x-1/2, -z'
'-x, -z-1/2, y'
'x, -z-1/2, -y'
'x, z-1/2, y'
'-x, z-1/2, -y'
'-z, -y-1/2, x'
'-z, y-1/2, -x'
'z, -y-1/2, -x'
'z, y-1/2, x'
'-x+1/2, -y+1/2, -z'
'x+1/2, y+1/2, -z'
'x+1/2, -y+1/2, z'
'-x+1/2, y+1/2, z'
'-z+1/2, -x+1/2, -y'
'-z+1/2, x+1/2, y'
'z+1/2, x+1/2, -y'
'z+1/2, -x+1/2, y'
'-y+1/2, -z+1/2, -x'
'y+1/2, -z+1/2, x'
'-y+1/2, z+1/2, x'
'y+1/2, z+1/2, -x'
'-y, -x, z-1/2'
'y, x, z-1/2'
'-y, x, -z-1/2'
'y, -x, -z-1/2'
'-x, -z, y-1/2'
'x, -z, -y-1/2'
'x, z, y-1/2'
'-x, z, -y-1/2'
'-z, -y, x-1/2'
'-z, y, -x-1/2'
'z, -y, -x-1/2'
'z, y, x-1/2'

loop_
_atom_site_label
_atom_site_type_symbol
_atom_site_fract_x
_atom_site_fract_y
_atom_site_fract_z
_atom_site_U_iso_or_equiv
_atom_site_adp_type
_atom_site_occupancy
_atom_site_site_symmetry_order
_atom_site_calc_flag
_atom_site_refinement_flags_posn
_atom_site_refinement_flags_adp
_atom_site_refinement_flags_occupancy
_atom_site_disorder_assembly
_atom_site_disorder_group
Ga1 Ga 0.5000 0.58291(5) 0.31027(4) 0.0268(6) Uani 1 2 d S T P . .
P1 P 0.40308(9) 0.5000 0.31862(8) 0.0209(6) Uani 1 2 d S T P . .
O3 O 0.3505(2) 0.5000 0.3514(2) 0.0255(13) Uani 1 2 d S T P . .
O1 O 0.4356(2) 0.5521(2) 0.3328(2) 0.0471(15) Uani 1 1 d . . . . .
O2 O 0.3861(3) 0.5000 0.2575(3) 0.0482(18) Uani 1 2 d S T P . .
F1 F 0.5000 0.5000 0.2500 0.064(4) Uani 1 8 d S T P . .

loop_
_atom_site_aniso_label
_atom_site_aniso_U_11
_atom_site_aniso_U_22
_atom_site_aniso_U_33
_atom_site_aniso_U_23
_atom_site_aniso_U_13
_atom_site_aniso_U_12
Ga1 0.0256(7) 0.0314(8) 0.0234(7) -0.0020(4) 0.000 0.000
P1 0.0227(11) 0.0203(11) 0.0196(11) 0.000 -0.0017(8) 0.000
O3 0.024(3) 0.032(3) 0.021(3) 0.000 0.001(2) 0.000
O1 0.042(3) 0.044(3) 0.056(3) -0.025(2) 0.025(2) -0.019(2)
O2 0.033(3) 0.088(6) 0.023(3) 0.000 -0.004(3) 0.000
F1 0.060(5) 0.060(5) 0.073(9) 0.000 0.000 0.000

loop_
_atom_type_symbol
_atom_type_description
_atom_type_scat_dispersion_real
_atom_type_scat_dispersion_imag
_atom_type_scat_source
C C 0.0181 0.0091 'International Tables Vol C Tables 4.2.6.8 and 6.1.1.4'
H H 0.0000 0.0000 'International Tables Vol C Tables 4.2.6.8 and 6.1.1.4'
N N 0.0311 0.0180 'International Tables Vol C Tables 4.2.6.8 and 6.1.1.4'
O O 0.0492 0.0322 'International Tables Vol C Tables 4.2.6.8 and 6.1.1.4'
F F 0.0727 0.0534 'International Tables Vol C Tables 4.2.6.8 and 6.1.1.4'
Ga Ga -1.2846 0.7763 'International Tables Vol C Tables 4.2.6.8 and 6.1.1.4'
P P 0.2955 0.4335 'International Tables Vol C Tables 4.2.6.8 and 6.1.1.4'

loop_
_geom_angle_atom_site_label_1
_geom_angle_atom_site_label_2
_geom_angle_atom_site_label_3
_geom_angle
_geom_angle_site_symmetry_1
_geom_angle_site_symmetry_3
_geom_angle_publ_flag
O1 Ga1 O3 101.19(17) 100_655 106_565 ?
O1 Ga1 O3 101.19(17) . 106_565 ?
O1 Ga1 O1 118.7(4) . 100_655 ?
O2 Ga1 O3 96.9(3) 86 106_565 ?
O2 Ga1 O1 116.4(2) 86 100_655 ?
O2 Ga1 O1 116.4(2) 86 . ?
O3 P1 O1 108.6(2) . . ?
O3 P1 O1 108.6(2) . 99_565 ?
O3 P1 O2 106.4(4) . . ?
O1 P1 O1 111.5(5) . 99_565 ?
O1 P1 O2 110.8(3) . . ?
O1 P1 O2 110.8(3) 99_565 . ?
P1 O3 Ga1 153.4(4) . 6_566 ?
P1 O1 Ga1 135.8(3) . . ?
P1 O2 Ga1 139.9(4) . 86 ?

loop_
_geom_bond_atom_site_label_1
_geom_bond_atom_site_label_2
_geom_bond_distance
_geom_bond_site_symmetry_2
_geom_bond_publ_flag
Ga1 O3 1.850(6) 106_565 ?
Ga1 O1 1.798(4) . ?
Ga1 O1 1.798(4) 100_655 ?
Ga1 O2 1.791(7) 86 ?
P1 O3 1.489(6) . ?
P1 O1 1.514(5) . ?
P1 O1 1.514(5) 99_565 ?
P1 O2 1.523(6) . ?
O3 Ga1 1.850(6) 6_566 ?
O2 Ga1 1.791(7) 86 ?

loop_
_smtbx_masks_void_nr
_smtbx_masks_void_average_x
_smtbx_masks_void_average_y
_smtbx_masks_void_average_z
_smtbx_masks_void_volume
_smtbx_masks_void_count_electrons
_smtbx_masks_void_content
1 0.000 0.000 0.000 126.5 123.7 ?
2 0.000 0.000 0.500 126.5 123.7 ?
3 -0.193 -0.269 -0.475 5922.7 662.9 ?
4 0.000 0.500 0.000 126.5 123.7 ?
5 0.000 0.500 0.500 126.5 123.7 ?
6 0.500 0.000 0.000 126.5 123.7 ?
7 0.500 0.000 0.500 126.5 123.7 ?
8 0.500 0.500 0.000 126.5 123.7 ?
9 0.500 0.500 0.500 126.5 123.7 ?
